data_4311120
loop_
_publ_author_name
'Aleema Westcott'
'Nina Whitford'
'Michaele J. Hardie'

_publ_section_title
;
 Coordination Polymers with Carborane Anions: Silver Dinitrile Complexes
;
_journal_name_full 'Inorganic Chemistry'
_journal_page_first 3663
_journal_page_last 3672
_journal_paper_doi 10.1021/ic049849x
_journal_volume 43
_journal_year 2004
_chemical_formula_sum 'C9 H28 Ag B18 Co N2'
_chemical_formula_weight 525.71
_chemical_name_common 'silver glutaronitrile cobalt(III) bis(dicarbollide)'
_chemical_name_systematic
; 
 ? 
;
_space_group_IT_number 9
_symmetry_cell_setting monoclinic
_symmetry_space_group_name_Hall 'C -2yc'
_symmetry_space_group_name_H-M 'C 1 c 1'
_atom_sites_solution_hydrogens geom
_atom_sites_solution_primary direct
_atom_sites_solution_secondary difmap
_audit_creation_method SHELXL-97
_cell_angle_alpha 90.00
_cell_angle_beta 93.316(1)
_cell_angle_gamma 90.00
_cell_formula_units_Z 4
_cell_length_a 6.9226(1)
_cell_length_b 28.1357(5)
_cell_length_c 11.5220(2)
_cell_measurement_temperature 150(2)
_cell_volume 2240.41(6)
_computing_structure_refinement 'SHELXL-97 (Sheldrick, 1997)'
_computing_structure_solution 'SHELXS-97 (Sheldrick, 1990)'
_diffrn_ambient_temperature 150(2)
_diffrn_measured_fraction_theta_full 0.994
_diffrn_measured_fraction_theta_max 0.994
_diffrn_radiation_monochromator graphite
_diffrn_radiation_source 'fine-focus sealed tube'
_diffrn_radiation_type MoK\a
_diffrn_radiation_wavelength 0.71073
_diffrn_reflns_av_R_equivalents 0.0700
_diffrn_reflns_av_sigmaI/netI 0.0584
_diffrn_reflns_limit_h_max 8
_diffrn_reflns_limit_h_min -8
_diffrn_reflns_limit_k_max 36
_diffrn_reflns_limit_k_min -36
_diffrn_reflns_limit_l_max 13
_diffrn_reflns_limit_l_min -14
_diffrn_reflns_number 15246
_diffrn_reflns_theta_full 27.46
_diffrn_reflns_theta_max 27.46
_diffrn_reflns_theta_min 2.29
_exptl_absorpt_coefficient_mu 1.616
_exptl_absorpt_correction_T_max 0.8953
_exptl_absorpt_correction_T_min 0.7382
_exptl_absorpt_correction_type multi-scan
_exptl_crystal_colour yellow-orange
_exptl_crystal_density_diffrn 1.559
_exptl_crystal_density_method 'not measured'
_exptl_crystal_description plate
_exptl_crystal_F_000 1040
_exptl_crystal_size_max 0.20
_exptl_crystal_size_mid 0.13
_exptl_crystal_size_min 0.07
_refine_diff_density_max 0.669
_refine_diff_density_min -0.878
_refine_diff_density_rms 0.165
_refine_ls_abs_structure_details 'Flack H D (1983), Acta Cryst. A39, 876-881'
_refine_ls_abs_structure_Flack -0.020(18)
_refine_ls_extinction_method none
_refine_ls_goodness_of_fit_ref 1.049
_refine_ls_hydrogen_treatment noref
_refine_ls_matrix_type full
_refine_ls_number_parameters 280
_refine_ls_number_reflns 4799
_refine_ls_number_restraints 2
_refine_ls_restrained_S_all 1.048
_refine_ls_R_factor_all 0.0417
_refine_ls_R_factor_gt 0.0337
_refine_ls_shift/su_max 0.001
_refine_ls_shift/su_mean 0.000
_refine_ls_structure_factor_coef Fsqd
_refine_ls_weighting_details 'calc w=1/[\s^2^(Fo^2^)+(0.0537P)^2^+0.5687P] where P=(Fo^2^+2Fc^2^)/3'
_refine_ls_weighting_scheme calc
_refine_ls_wR_factor_gt 0.0849
_refine_ls_wR_factor_ref 0.0903
_reflns_number_gt 4476
_reflns_number_total 4799
_reflns_threshold_expression >2sigma(I)
_cod_data_source_file ic049849xsi20040205_104059_5.cif
_cod_data_source_block c:complex5
_cod_depositor_comments
;
The following automatic conversions were performed:
'_symmetry_cell_setting' value 'Monoclinic' changed to 'monoclinic'
according to '/home/saulius/struct/CIF-dictionaries/cif_core.dic'
dictionary named 'cif_core.dic' version 2.4.1 from 2010-06-29.

Automatic conversion script
Id: cif_fix_enum 1527 2010-12-29 10:47:43Z saulius 
;
_cod_database_code 4311120

loop_
_symmetry_equiv_pos_as_xyz
'x, y, z'
'x, -y, z+1/2'
'x+1/2, y+1/2, z'
'x+1/2, -y+1/2, z+1/2'

loop_
_atom_site_label
_atom_site_type_symbol
_atom_site_fract_x
_atom_site_fract_y
_atom_site_fract_z
_atom_site_U_iso_or_equiv
_atom_site_adp_type
_atom_site_occupancy
_atom_site_symmetry_multiplicity
_atom_site_calc_flag
_atom_site_refinement_flags
_atom_site_disorder_assembly
_atom_site_disorder_group
Ag1 Ag 0.51156(4) 0.445543(10) 0.05737(3) 0.02985(10) Uani 1 1 d . . .
Co1 Co 0.45480(5) 0.338763(14) -0.16405(4) 0.01618(11) Uani 1 1 d . . .
N1 N 0.7816(5) 0.47877(12) 0.0187(3) 0.0286(7) Uani 1 1 d . . .
C1 C 0.8770(5) 0.50192(13) -0.0354(4) 0.0257(8) Uani 1 1 d . . .
B1 B 0.4353(6) 0.43117(16) -0.4176(4) 0.0224(8) Uani 1 1 d . . .
H1 H 0.4301 0.4578 -0.4900 0.027 Uiso 1 1 calc R . .
N2 N 1.2732(5) 0.56822(13) -0.3329(3) 0.0307(7) Uani 1 1 d . . .
C2 C 0.9927(5) 0.53291(13) -0.1048(3) 0.0242(8) Uani 1 1 d . . .
H2A H 1.0653 0.5134 -0.1591 0.029 Uiso 1 1 calc R . .
H2B H 1.0877 0.5502 -0.0531 0.029 Uiso 1 1 calc R . .
B2 B 0.6564(6) 0.40848(14) -0.3554(4) 0.0219(8) Uani 1 1 d . . .
H2 H 0.7997 0.4194 -0.3872 0.026 Uiso 1 1 calc R . .
C3 C 0.8652(6) 0.56891(16) -0.1746(4) 0.0294(8) Uani 1 1 d . . .
H3A H 0.7858 0.5519 -0.2356 0.035 Uiso 1 1 calc R . .
H3B H 0.7762 0.5845 -0.1221 0.035 Uiso 1 1 calc R . .
B3 B 0.4995(7) 0.37120(13) -0.4403(4) 0.0204(7) Uani 1 1 d . . .
H3 H 0.5370 0.3573 -0.5273 0.025 Uiso 1 1 calc R . .
C4 C 0.9877(6) 0.60706(15) -0.2317(4) 0.0298(8) Uani 1 1 d . . .
H4A H 0.9042 0.6254 -0.2882 0.036 Uiso 1 1 calc R . .
H4B H 1.0397 0.6294 -0.1712 0.036 Uiso 1 1 calc R . .
B4 B 0.2583(6) 0.38490(14) -0.4083(4) 0.0207(8) Uani 1 1 d . . .
H4 H 0.1361 0.3800 -0.4752 0.025 Uiso 1 1 calc R . .
C5 C 1.1483(6) 0.58633(14) -0.2914(4) 0.0272(8) Uani 1 1 d . . .
B5 B 0.2656(6) 0.43245(14) -0.3054(4) 0.0199(8) Uani 1 1 d . . .
H5 H 0.1483 0.4598 -0.3049 0.024 Uiso 1 1 calc R . .
C6 C 0.6034(5) 0.35333(12) -0.3080(3) 0.0194(7) Uani 1 1 d . . .
H6 H 0.7201 0.3259 -0.3121 0.023 Uiso 1 1 calc R . .
B6 B 0.5142(6) 0.44701(14) -0.2728(4) 0.0210(8) Uani 1 1 d . . .
H6A H 0.5620 0.4841 -0.2506 0.025 Uiso 1 1 calc R . .
C7 C 0.3795(5) 0.34039(12) -0.3378(3) 0.0182(7) Uani 1 1 d . . .
H7 H 0.3352 0.3034 -0.3633 0.022 Uiso 1 1 calc R . .
B7 B 0.6296(6) 0.39665(14) -0.2036(4) 0.0214(8) Uani 1 1 d . . .
H7A H 0.7548 0.4009 -0.1384 0.026 Uiso 1 1 calc R . .
C8 C 0.2919(5) 0.28219(12) -0.1165(3) 0.0195(7) Uani 1 1 d . . .
H8 H 0.1651 0.2797 -0.1812 0.023 Uiso 1 1 calc R . .
B8 B 0.3844(6) 0.41205(14) -0.1727(4) 0.0198(8) Uani 1 1 d . . .
H8A H 0.3453 0.4272 -0.0873 0.024 Uiso 1 1 calc R . .
C9 C 0.5071(5) 0.26727(12) -0.1508(3) 0.0187(7) Uani 1 1 d . . .
H9 H 0.5346 0.2542 -0.2401 0.022 Uiso 1 1 calc R . .
B9 B 0.2264(6) 0.37317(14) -0.2582(4) 0.0197(8) Uani 1 1 d . . .
H9A H 0.0818 0.3617 -0.2296 0.024 Uiso 1 1 calc R . .
B10 B 0.4754(6) 0.24107(15) 0.0771(4) 0.0221(9) Uani 1 1 d . . .
H10 H 0.4821 0.2132 0.1467 0.027 Uiso 1 1 calc R . .
B11 B 0.3832(6) 0.22865(14) -0.0661(4) 0.0224(8) Uani 1 1 d . . .
H11 H 0.3274 0.1927 -0.0934 0.027 Uiso 1 1 calc R . .
B12 B 0.2523(6) 0.26675(14) 0.0219(4) 0.0224(8) Uani 1 1 d . . .
H12 H 0.1091 0.2555 0.0533 0.027 Uiso 1 1 calc R . .
B13 B 0.4200(7) 0.30207(15) 0.1088(4) 0.0240(8) Uani 1 1 d . . .
H13 H 0.3891 0.3141 0.1985 0.029 Uiso 1 1 calc R . .
B14 B 0.6581(6) 0.28499(15) 0.0692(4) 0.0216(8) Uani 1 1 d . . .
H14 H 0.7856 0.2857 0.1336 0.026 Uiso 1 1 calc R . .
B15 B 0.6334(6) 0.24036(14) -0.0392(4) 0.0209(8) Uani 1 1 d . . .
H15 H 0.7436 0.2117 -0.0490 0.025 Uiso 1 1 calc R . .
B16 B 0.6823(6) 0.30051(14) -0.0789(4) 0.0195(7) Uani 1 1 d . . .
H16 H 0.8262 0.3103 -0.1117 0.023 Uiso 1 1 calc R . .
B17 B 0.5513(6) 0.33911(13) 0.0135(4) 0.0203(8) Uani 1 1 d . . .
H17 H 0.6085 0.3745 0.0442 0.024 Uiso 1 1 calc R . .
B18 B 0.2954(6) 0.32747(15) -0.0175(3) 0.0188(8) Uani 1 1 d . . .
H18 H 0.1806 0.3551 -0.0093 0.023 Uiso 1 1 calc R . .

loop_
_atom_site_aniso_label
_atom_site_aniso_U_11
_atom_site_aniso_U_22
_atom_site_aniso_U_33
_atom_site_aniso_U_23
_atom_site_aniso_U_13
_atom_site_aniso_U_12
Ag1 0.02435(15) 0.03743(17) 0.02805(17) -0.00022(12) 0.00409(10) -0.00402(12)
Co1 0.0166(2) 0.0161(2) 0.0156(2) 0.00059(17) -0.00029(16) 0.00065(17)
N1 0.0243(17) 0.0320(17) 0.0294(19) -0.0043(14) 0.0013(14) -0.0041(14)
C1 0.025(2) 0.0258(18) 0.026(2) -0.0062(15) -0.0013(16) 0.0003(14)
B1 0.021(2) 0.026(2) 0.019(2) 0.0027(16) -0.0045(15) 0.0006(16)
N2 0.0296(19) 0.0340(17) 0.030(2) 0.0078(15) 0.0110(15) 0.0045(15)
C2 0.0205(18) 0.0256(18) 0.027(2) -0.0028(15) 0.0018(14) -0.0009(15)
B2 0.0171(18) 0.024(2) 0.025(2) 0.0041(16) -0.0004(15) -0.0012(15)
C3 0.023(2) 0.043(2) 0.022(2) 0.0046(17) 0.0003(15) 0.0027(17)
B3 0.0215(19) 0.0202(17) 0.0195(18) -0.0008(17) 0.0008(13) 0.0008(17)
C4 0.034(2) 0.030(2) 0.026(2) 0.0007(15) 0.0034(16) 0.0091(16)
B4 0.022(2) 0.0197(18) 0.020(2) 0.0023(14) -0.0024(15) 0.0012(15)
C5 0.034(2) 0.0240(18) 0.024(2) 0.0057(15) -0.0004(16) -0.0023(16)
B5 0.0192(19) 0.0187(18) 0.021(2) -0.0011(15) -0.0016(15) 0.0002(15)
C6 0.0194(17) 0.0225(17) 0.0164(18) 0.0006(13) 0.0000(13) -0.0008(14)
B6 0.021(2) 0.024(2) 0.018(2) -0.0009(16) 0.0002(16) 0.0009(15)
C7 0.0179(17) 0.0201(17) 0.0164(18) 0.0009(12) -0.0011(13) 0.0008(12)
B7 0.022(2) 0.0203(19) 0.022(2) -0.0017(15) 0.0013(15) -0.0023(15)
C8 0.0188(17) 0.0193(16) 0.0204(18) 0.0035(13) 0.0001(13) 0.0028(13)
B8 0.0187(18) 0.0206(18) 0.020(2) 0.0019(14) 0.0013(15) 0.0011(14)
C9 0.0179(17) 0.0176(15) 0.0207(19) 0.0017(12) 0.0003(13) 0.0010(12)
B9 0.0197(19) 0.0181(18) 0.021(2) 0.0022(14) -0.0005(14) 0.0032(14)
B10 0.022(2) 0.024(2) 0.020(2) 0.0039(15) -0.0020(16) -0.0005(15)
B11 0.024(2) 0.0181(19) 0.025(2) 0.0024(15) -0.0009(16) -0.0001(15)
B12 0.024(2) 0.025(2) 0.018(2) 0.0043(15) 0.0028(15) 0.0017(16)
B13 0.026(2) 0.027(2) 0.018(2) 0.0005(17) -0.0004(15) 0.0017(17)
B14 0.022(2) 0.0241(19) 0.019(2) 0.0044(15) -0.0004(15) 0.0030(15)
B15 0.0205(19) 0.0229(19) 0.019(2) 0.0042(14) 0.0003(15) 0.0022(15)
B16 0.0201(19) 0.0197(18) 0.019(2) 0.0029(14) 0.0000(14) 0.0004(15)
B17 0.022(2) 0.0194(19) 0.020(2) 0.0011(14) -0.0008(16) 0.0002(15)
B18 0.0185(19) 0.0235(19) 0.014(2) 0.0016(14) 0.0022(14) -0.0011(15)

loop_
_atom_type_symbol
_atom_type_description
_atom_type_scat_dispersion_real
_atom_type_scat_dispersion_imag
_atom_type_scat_source
C C 0.0033 0.0016 'International Tables Vol C Tables 4.2.6.8 and 6.1.1.4'
H H 0.0000 0.0000 'International Tables Vol C Tables 4.2.6.8 and 6.1.1.4'
B B 0.0013 0.0007 'International Tables Vol C Tables 4.2.6.8 and 6.1.1.4'
N N 0.0061 0.0033 'International Tables Vol C Tables 4.2.6.8 and 6.1.1.4'
Co Co 0.3494 0.9721 'International Tables Vol C Tables 4.2.6.8 and 6.1.1.4'
Ag Ag -0.8971 1.1015 'International Tables Vol C Tables 4.2.6.8 and 6.1.1.4'

loop_
_geom_angle_atom_site_label_1
_geom_angle_atom_site_label_2
_geom_angle_atom_site_label_3
_geom_angle
_geom_angle_site_symmetry_1
_geom_angle_site_symmetry_3
_geom_angle_publ_flag
N1 Ag1 N2 153.32(13) . 2_465 ?
C7 Co1 C6 46.45(14) . . ?
C7 Co1 C8 99.61(14) . . ?
C6 Co1 C8 133.26(14) . . ?
C7 Co1 C9 97.42(14) . . ?
C6 Co1 C9 99.34(14) . . ?
C8 Co1 C9 46.60(13) . . ?
C7 Co1 B18 132.70(15) . . ?
C6 Co1 B18 176.89(16) . . ?
C8 Co1 B18 48.78(15) . . ?
C9 Co1 B18 83.69(15) . . ?
C7 Co1 B7 83.51(15) . . ?
C6 Co1 B7 48.93(15) . . ?
C8 Co1 B7 176.83(16) . . ?
C9 Co1 B7 132.69(15) . . ?
B18 Co1 B7 129.15(16) . . ?
C7 Co1 B16 127.69(15) . . ?
C6 Co1 B16 94.74(15) . . ?
C8 Co1 B16 83.48(15) . . ?
C9 Co1 B16 48.58(14) . . ?
B18 Co1 B16 87.79(16) . . ?
B7 Co1 B16 94.18(16) . . ?
C7 Co1 B9 48.77(15) . . ?
C6 Co1 B9 83.54(15) . . ?
C8 Co1 B9 94.98(15) . . ?
C9 Co1 B9 127.97(15) . . ?
B18 Co1 B9 94.05(16) . . ?
B7 Co1 B9 87.49(16) . . ?
B16 Co1 B9 175.92(16) . . ?
C7 Co1 B17 176.08(16) . . ?
C6 Co1 B17 129.68(15) . . ?
C8 Co1 B17 83.84(15) . . ?
C9 Co1 B17 83.57(14) . . ?
B18 Co1 B17 51.13(16) . . ?
B7 Co1 B17 93.03(16) . . ?
B16 Co1 B17 50.57(16) . . ?
B9 Co1 B17 133.12(17) . . ?
C7 Co1 B8 83.51(15) . . ?
C6 Co1 B8 83.80(15) . . ?
C8 Co1 B8 129.88(15) . . ?
C9 Co1 B8 176.44(15) . . ?
B18 Co1 B8 93.15(16) . . ?
B7 Co1 B8 50.79(16) . . ?
B16 Co1 B8 133.13(15) . . ?
B9 Co1 B8 50.46(15) . . ?
B17 Co1 B8 95.74(15) . . ?
C1 N1 Ag1 153.8(3) . . ?
N1 C1 C2 177.7(4) . . ?
B3 B1 B2 59.8(2) . . ?
B3 B1 B6 108.1(3) . . ?
B2 B1 B6 60.0(2) . . ?
B3 B1 B4 59.7(2) . . ?
B2 B1 B4 106.9(3) . . ?
B6 B1 B4 107.4(3) . . ?
B3 B1 B5 107.8(3) . . ?
B2 B1 B5 107.5(3) . . ?
B6 B1 B5 59.9(2) . . ?
B4 B1 B5 59.7(2) . . ?
C5 N2 Ag1 161.8(3) . 2_664 ?
C1 C2 C3 111.4(3) . . ?
C6 B2 B3 59.7(2) . . ?
C6 B2 B1 105.2(3) . . ?
B3 B2 B1 60.0(2) . . ?
C6 B2 B6 104.4(3) . . ?
B3 B2 B6 108.5(3) . . ?
B1 B2 B6 60.3(2) . . ?
C6 B2 B7 58.7(2) . . ?
B3 B2 B7 109.5(3) . . ?
B1 B2 B7 108.9(3) . . ?
B6 B2 B7 60.1(2) . . ?
C4 C3 C2 111.6(3) . . ?
C7 B3 C6 55.8(2) . . ?
C7 B3 B2 103.0(3) . . ?
C6 B3 B2 58.0(2) . . ?
C7 B3 B1 104.1(3) . . ?
C6 B3 B1 104.1(3) . . ?
B2 B3 B1 60.2(2) . . ?
C7 B3 B4 57.9(2) . . ?
C6 B3 B4 103.3(3) . . ?
B2 B3 B4 108.2(3) . . ?
B1 B3 B4 60.9(2) . . ?
C5 C4 C3 112.1(3) . . ?
C7 B4 B3 59.4(2) . . ?
C7 B4 B5 104.0(3) . . ?
B3 B4 B5 108.1(3) . . ?
C7 B4 B9 58.9(2) . . ?
B3 B4 B9 109.4(3) . . ?
B5 B4 B9 59.7(2) . . ?
C7 B4 B1 104.2(3) . . ?
B3 B4 B1 59.4(2) . . ?
B5 B4 B1 60.2(2) . . ?
B9 B4 B1 108.3(3) . . ?
N2 C5 C4 175.9(4) . . ?
B9 B5 B6 108.2(3) . . ?
B9 B5 B4 60.1(2) . . ?
B6 B5 B4 107.5(3) . . ?
B9 B5 B8 60.6(2) . . ?
B6 B5 B8 60.3(2) . . ?
B4 B5 B8 108.7(3) . . ?
B9 B5 B1 108.6(3) . . ?
B6 B5 B1 59.6(2) . . ?
B4 B5 B1 60.1(2) . . ?
B8 B5 B1 108.8(3) . . ?
C7 C6 B2 111.3(3) . . ?
C7 C6 B7 111.8(3) . . ?
B2 C6 B7 63.8(2) . . ?
C7 C6 B3 61.9(2) . . ?
B2 C6 B3 62.2(2) . . ?
B7 C6 B3 115.8(3) . . ?
C7 C6 Co1 66.65(17) . . ?
B2 C6 Co1 125.1(2) . . ?
B7 C6 Co1 67.10(19) . . ?
B3 C6 Co1 124.9(2) . . ?
B2 B6 B1 59.7(2) . . ?
B2 B6 B5 107.7(3) . . ?
B1 B6 B5 60.5(2) . . ?
B2 B6 B7 60.6(2) . . ?
B1 B6 B7 108.9(3) . . ?
B5 B6 B7 108.1(3) . . ?
B2 B6 B8 108.9(3) . . ?
B1 B6 B8 109.1(3) . . ?
B5 B6 B8 59.9(2) . . ?
B7 B6 B8 60.5(2) . . ?
C6 C7 B4 112.4(3) . . ?
C6 C7 B9 112.5(3) . . ?
B4 C7 B9 63.4(2) . . ?
C6 C7 B3 62.3(2) . . ?
B4 C7 B3 62.7(2) . . ?
B9 C7 B3 115.8(3) . . ?
C6 C7 Co1 66.90(18) . . ?
B4 C7 Co1 125.5(2) . . ?
B9 C7 Co1 67.51(18) . . ?
B3 C7 Co1 125.5(2) . . ?
C6 B7 B6 102.9(3) . . ?
C6 B7 B2 57.5(2) . . ?
B6 B7 B2 59.3(2) . . ?
C6 B7 B8 104.3(3) . . ?
B6 B7 B8 59.9(2) . . ?
B2 B7 B8 107.3(3) . . ?
C6 B7 Co1 63.97(18) . . ?
B6 B7 Co1 117.6(3) . . ?
B2 B7 Co1 116.7(2) . . ?
B8 B7 Co1 65.32(18) . . ?
C9 C8 B12 111.4(3) . . ?
C9 C8 B18 112.2(3) . . ?
B12 C8 B18 63.8(2) . . ?
C9 C8 B11 62.0(2) . . ?
B12 C8 B11 62.2(2) . . ?
B18 C8 B11 115.9(3) . . ?
C9 C8 Co1 66.83(17) . . ?
B12 C8 Co1 125.1(2) . . ?
B18 C8 Co1 67.14(18) . . ?
B11 C8 Co1 125.1(2) . . ?
B5 B8 B6 59.8(2) . . ?
B5 B8 B9 59.5(2) . . ?
B6 B8 B9 107.0(3) . . ?
B5 B8 B7 107.4(3) . . ?
B6 B8 B7 59.6(2) . . ?
B9 B8 B7 107.1(3) . . ?
B5 B8 Co1 116.5(2) . . ?
B6 B8 Co1 116.1(2) . . ?
B9 B8 Co1 64.24(17) . . ?
B7 B8 Co1 63.89(17) . . ?
C8 C9 B15 111.9(3) . . ?
C8 C9 B16 112.2(3) . . ?
B15 C9 B16 63.6(2) . . ?
C8 C9 B11 61.9(2) . . ?
B15 C9 B11 62.6(2) . . ?
B16 C9 B11 115.7(3) . . ?
C8 C9 Co1 66.57(17) . . ?
B15 C9 Co1 125.3(2) . . ?
B16 C9 Co1 67.41(17) . . ?
B11 C9 Co1 124.8(2) . . ?
C7 B9 B5 103.4(3) . . ?
C7 B9 B4 57.7(2) . . ?
B5 B9 B4 60.1(2) . . ?
C7 B9 B8 104.2(3) . . ?
B5 B9 B8 59.9(2) . . ?
B4 B9 B8 108.2(3) . . ?
C7 B9 Co1 63.73(17) . . ?
B5 B9 Co1 117.8(2) . . ?
B4 B9 Co1 117.0(2) . . ?
B8 B9 Co1 65.30(18) . . ?
B11 B10 B14 108.0(3) . . ?
B11 B10 B15 60.0(2) . . ?
B14 B10 B15 59.9(2) . . ?
B11 B10 B12 59.4(2) . . ?
B14 B10 B12 107.7(3) . . ?
B15 B10 B12 107.0(3) . . ?
B11 B10 B13 107.9(3) . . ?
B14 B10 B13 60.5(2) . . ?
B15 B10 B13 108.1(3) . . ?
B12 B10 B13 59.8(2) . . ?
C9 B11 C8 56.1(2) . . ?
C9 B11 B12 103.4(3) . . ?
C8 B11 B12 58.1(2) . . ?
C9 B11 B10 103.8(3) . . ?
C8 B11 B10 104.3(3) . . ?
B12 B11 B10 60.8(2) . . ?
C9 B11 B15 57.9(2) . . ?
C8 B11 B15 103.4(3) . . ?
B12 B11 B15 108.4(3) . . ?
B10 B11 B15 60.3(2) . . ?
C8 B12 B11 59.8(2) . . ?
C8 B12 B13 104.5(3) . . ?
B11 B12 B13 108.7(3) . . ?
C8 B12 B10 104.8(3) . . ?
B11 B12 B10 59.8(2) . . ?
B13 B12 B10 60.4(2) . . ?
C8 B12 B18 58.6(2) . . ?
B11 B12 B18 109.5(3) . . ?
B13 B12 B18 60.1(2) . . ?
B10 B12 B18 108.8(3) . . ?
B12 B13 B18 60.2(2) . . ?
B12 B13 B17 108.4(3) . . ?
B18 B13 B17 60.7(2) . . ?
B12 B13 B10 59.7(2) . . ?
B18 B13 B10 108.2(3) . . ?
B17 B13 B10 107.9(3) . . ?
B12 B13 B14 106.5(3) . . ?
B18 B13 B14 107.7(3) . . ?
B17 B13 B14 59.8(2) . . ?
B10 B13 B14 59.0(2) . . ?
B10 B14 B15 60.2(2) . . ?
B10 B14 B16 109.1(3) . . ?
B15 B14 B16 60.6(2) . . ?
B10 B14 B17 109.2(3) . . ?
B15 B14 B17 109.2(3) . . ?
B16 B14 B17 60.6(2) . . ?
B10 B14 B13 60.5(2) . . ?
B15 B14 B13 108.4(3) . . ?
B16 B14 B13 108.4(3) . . ?
B17 B14 B13 60.0(2) . . ?
C9 B15 B11 59.6(2) . . ?
C9 B15 B10 104.7(3) . . ?
B11 B15 B10 59.8(2) . . ?
C9 B15 B14 104.1(3) . . ?
B11 B15 B14 107.9(3) . . ?
B10 B15 B14 60.0(2) . . ?
C9 B15 B16 58.7(2) . . ?
B11 B15 B16 109.2(3) . . ?
B10 B15 B16 108.4(3) . . ?
B14 B15 B16 59.9(2) . . ?
C9 B16 B14 103.1(3) . . ?
C9 B16 B15 57.8(2) . . ?
B14 B16 B15 59.6(2) . . ?
C9 B16 B17 104.4(3) . . ?
B14 B16 B17 60.2(2) . . ?
B15 B16 B17 108.1(3) . . ?
C9 B16 Co1 64.02(17) . . ?
B14 B16 Co1 117.6(2) . . ?
B15 B16 Co1 117.1(2) . . ?
B17 B16 Co1 65.06(19) . . ?
B14 B17 B13 60.2(2) . . ?
B14 B17 B16 59.3(2) . . ?
B13 B17 B16 107.5(3) . . ?
B14 B17 B18 107.1(3) . . ?
B13 B17 B18 59.6(2) . . ?
B16 B17 B18 107.1(3) . . ?
B14 B17 Co1 116.2(2) . . ?
B13 B17 Co1 116.4(3) . . ?
B16 B17 Co1 64.37(19) . . ?
B18 B17 Co1 63.82(19) . . ?
C8 B18 B12 57.6(2) . . ?
C8 B18 B13 103.4(3) . . ?
B12 B18 B13 59.7(2) . . ?
C8 B18 B17 104.0(3) . . ?
B12 B18 B17 107.2(3) . . ?
B13 B18 B17 59.7(2) . . ?
C8 B18 Co1 64.08(18) . . ?
B12 B18 Co1 116.8(2) . . ?
B13 B18 Co1 117.6(3) . . ?
B17 B18 Co1 65.05(19) . . ?

loop_
_geom_bond_atom_site_label_1
_geom_bond_atom_site_label_2
_geom_bond_distance
_geom_bond_site_symmetry_2
_geom_bond_publ_flag
Ag1 N1 2.160(3) . ?
Ag1 N2 2.171(4) 2_465 ?
Co1 C7 2.039(4) . ?
Co1 C6 2.043(4) . ?
Co1 C8 2.044(3) . ?
Co1 C9 2.048(3) . ?
Co1 B18 2.094(4) . ?
Co1 B7 2.095(4) . ?
Co1 B16 2.103(4) . ?
Co1 B9 2.101(4) . ?
Co1 B17 2.115(4) . ?
Co1 B8 2.120(4) . ?
N1 C1 1.138(5) . ?
C1 C2 1.455(6) . ?
B1 B3 1.768(6) . ?
B1 B2 1.771(6) . ?
B1 B6 1.782(6) . ?
B1 B4 1.795(6) . ?
B1 B5 1.797(6) . ?
N2 C5 1.133(6) . ?
N2 Ag1 2.171(4) 2_664 ?
C2 C3 1.539(6) . ?
B2 C6 1.692(5) . ?
B2 B3 1.765(6) . ?
B2 B6 1.778(6) . ?
B2 B7 1.801(6) . ?
C3 C4 1.539(6) . ?
B3 C7 1.718(6) . ?
B3 C6 1.723(6) . ?
B3 B4 1.773(6) . ?
C4 C5 1.462(6) . ?
B4 C7 1.690(5) . ?
B4 B5 1.787(6) . ?
B4 B9 1.787(6) . ?
B5 B9 1.780(6) . ?
B5 B6 1.787(6) . ?
B5 B8 1.788(6) . ?
C6 C7 1.610(5) . ?
C6 B7 1.714(5) . ?
B6 B7 1.791(6) . ?
B6 B8 1.796(6) . ?
C7 B9 1.710(5) . ?
B7 B8 1.807(6) . ?
C8 C9 1.618(5) . ?
C8 B12 1.691(5) . ?
C8 B18 1.709(5) . ?
C8 B11 1.722(5) . ?
B8 B9 1.799(6) . ?
C9 B15 1.692(5) . ?
C9 B16 1.708(5) . ?
C9 B11 1.722(5) . ?
B10 B11 1.769(6) . ?
B10 B14 1.774(6) . ?
B10 B15 1.778(6) . ?
B10 B12 1.788(6) . ?
B10 B13 1.801(6) . ?
B11 B12 1.762(6) . ?
B11 B15 1.773(6) . ?
B12 B13 1.789(6) . ?
B12 B18 1.797(6) . ?
B13 B18 1.797(6) . ?
B13 B17 1.798(6) . ?
B13 B14 1.801(6) . ?
B14 B15 1.773(6) . ?
B14 B16 1.778(6) . ?
B14 B17 1.795(5) . ?
B15 B16 1.791(6) . ?
B16 B17 1.802(6) . ?
B17 B18 1.817(6) . ?
